data_4066122
loop_
_publ_author_name
'Chen, Ying'
'Mandal, Sukhendu'
'Sen, Ayusman'

_publ_section_title
;
 Synthesis of (N&#x2212;O)-Ligated Palladium(II) Complexes and Their Use
 in Ethene Homopolymerization and Norbornene Copolymerizations
;
_journal_issue 14
_journal_name_full Organometallics
_journal_page_first 3160
_journal_paper_doi 10.1021/om1003013
_journal_volume 29
_journal_year 2010
_chemical_formula_sum 'C29 H32 N2 O2 Pd'
_chemical_formula_weight 546.96
_chemical_name_systematic
;
 ?
;
_space_group_IT_number 14
_symmetry_cell_setting monoclinic
_symmetry_space_group_name_Hall '-P 2ybc'
_symmetry_space_group_name_H-M 'P 1 21/c 1'
_atom_sites_solution_hydrogens geom
_atom_sites_solution_primary direct
_atom_sites_solution_secondary difmap
_audit_creation_method SHELXL-97
_cell_angle_alpha 90.00
_cell_angle_beta 96.724(4)
_cell_angle_gamma 90.00
_cell_formula_units_Z 8
_cell_length_a 9.605(2)
_cell_length_b 30.963(7)
_cell_length_c 17.097(4)
_cell_measurement_temperature 120(2)
_cell_volume 5050(2)
_computing_cell_refinement 'Bruker SMART'
_computing_data_collection 'Bruker SMART'
_computing_data_reduction 'Bruker SAINT'
_computing_molecular_graphics 'Bruker SHELXTL'
_computing_publication_material 'Bruker SHELXTL'
_computing_structure_refinement 'SHELXL-97 (Sheldrick, 1997)'
_computing_structure_solution 'SHELXS-97 (Sheldrick, 1990)'
_diffrn_ambient_temperature 120(2)
_diffrn_measured_fraction_theta_full 0.959
_diffrn_measured_fraction_theta_max 0.959
_diffrn_measurement_device_type 'CCD area detector'
_diffrn_measurement_method 'phi and omega scans'
_diffrn_radiation_monochromator graphite
_diffrn_radiation_source 'fine-focus sealed tube'
_diffrn_radiation_type MoK\a
_diffrn_radiation_wavelength 0.71073
_diffrn_reflns_av_R_equivalents 0.0804
_diffrn_reflns_av_sigmaI/netI 0.1019
_diffrn_reflns_limit_h_max 12
_diffrn_reflns_limit_h_min -12
_diffrn_reflns_limit_k_max 41
_diffrn_reflns_limit_k_min -35
_diffrn_reflns_limit_l_max 20
_diffrn_reflns_limit_l_min -22
_diffrn_reflns_number 36782
_diffrn_reflns_theta_full 28.38
_diffrn_reflns_theta_max 28.38
_diffrn_reflns_theta_min 1.78
_exptl_absorpt_coefficient_mu 0.763
_exptl_absorpt_correction_T_max 0.9415
_exptl_absorpt_correction_T_min 0.8623
_exptl_absorpt_correction_type multi-scan
_exptl_absorpt_process_details SADABS
_exptl_crystal_density_diffrn 1.439
_exptl_crystal_density_method 'not measured'
_exptl_crystal_F_000 2256
_exptl_crystal_size_max 0.20
_exptl_crystal_size_mid 0.10
_exptl_crystal_size_min 0.08
_refine_diff_density_max 2.443
_refine_diff_density_min -1.770
_refine_diff_density_rms 0.164
_refine_ls_extinction_method none
_refine_ls_goodness_of_fit_ref 1.112
_refine_ls_hydrogen_treatment none
_refine_ls_matrix_type full
_refine_ls_number_parameters 625
_refine_ls_number_reflns 12143
_refine_ls_number_restraints 0
_refine_ls_restrained_S_all 1.112
_refine_ls_R_factor_all 0.1213
_refine_ls_R_factor_gt 0.0838
_refine_ls_shift/su_max 0.002
_refine_ls_shift/su_mean 0.000
_refine_ls_structure_factor_coef Fsqd
_refine_ls_weighting_details 'calc w=1/[\s^2^(Fo^2^)+(0.0821P)^2^+8.9727P] where P=(Fo^2^+2Fc^2^)/3'
_refine_ls_weighting_scheme calc
_refine_ls_wR_factor_gt 0.1736
_refine_ls_wR_factor_ref 0.1888
_reflns_number_gt 8716
_reflns_number_total 12143
_reflns_threshold_expression >2sigma(I)
_cod_data_source_file om1003013_si_002.cif
_cod_data_source_block compoundA
_cod_depositor_comments
;
The following automatic conversions were performed:

'_symmetry_cell_setting' value 'Monoclinic' changed to 'monoclinic'
according to /home/saulius/struct/CIF-dictionaries/cif_core.dic
dictionary named 'cif_core.dic' version 2.4.1 from 2010-06-29.

Automatic conversion script
Id: cif_fix_values 1715 2011-07-08 13:25:40Z adriana 
;
_cod_original_cell_volume 5049.7(18)
_cod_original_sg_symbol_H-M P2(1)/c
_cod_database_code 4066122

loop_
_symmetry_equiv_pos_as_xyz
'x, y, z'
'-x, y+1/2, -z+1/2'
'-x, -y, -z'
'x, -y-1/2, z-1/2'

loop_
_atom_site_label
_atom_site_type_symbol
_atom_site_fract_x
_atom_site_fract_y
_atom_site_fract_z
_atom_site_U_iso_or_equiv
_atom_site_adp_type
_atom_site_occupancy
_atom_site_symmetry_multiplicity
_atom_site_calc_flag
_atom_site_refinement_flags
C1 C 0.4478(8) 0.7782(2) 0.6309(4) 0.0336(17) Uani 1 1 d .
H1A H 0.4647 0.7497 0.6122 0.050 Uiso 1 1 calc R
H1B H 0.4466 0.7984 0.5883 0.050 Uiso 1 1 calc R
H1C H 0.3591 0.7788 0.6516 0.050 Uiso 1 1 calc R
C2 C 0.8085(6) 0.79572(19) 0.8700(3) 0.0194(13) Uani 1 1 d .
C3 C 0.7460(7) 0.7582(2) 0.8953(4) 0.0269(15) Uani 1 1 d .
C4 C 0.7921(8) 0.7418(2) 0.9724(4) 0.0354(17) Uani 1 1 d .
H4 H 0.7497 0.7171 0.9895 0.043 Uiso 1 1 calc R
C5 C 0.8947(8) 0.7609(2) 1.0212(4) 0.0367(18) Uani 1 1 d .
H5 H 0.9213 0.7492 1.0708 0.044 Uiso 1 1 calc R
C6 C 0.9616(7) 0.7982(2) 0.9973(4) 0.0252(14) Uani 1 1 d .
C7 C 0.9179(6) 0.8162(2) 0.9216(4) 0.0236(14) Uani 1 1 d .
C8 C 0.9863(6) 0.8540(2) 0.8974(4) 0.0231(14) Uani 1 1 d .
C9 C 1.0893(7) 0.8732(2) 0.9489(4) 0.0342(17) Uani 1 1 d .
H9 H 1.1308 0.8987 0.9345 0.041 Uiso 1 1 calc R
C10 C 1.1312(8) 0.8552(3) 1.0210(4) 0.0382(18) Uani 1 1 d .
H10 H 1.2023 0.8683 1.0542 0.046 Uiso 1 1 calc R
C11 C 1.0710(8) 0.8183(2) 1.0451(4) 0.0370(18) Uani 1 1 d .
H11 H 1.1031 0.8065 1.0939 0.044 Uiso 1 1 calc R
C12 C 0.6388(7) 0.7337(2) 0.8500(4) 0.0276(15) Uani 1 1 d .
H12 H 0.6106 0.7090 0.8747 0.033 Uiso 1 1 calc R
C13 C 0.5148(6) 0.8790(2) 0.6506(4) 0.0225(13) Uani 1 1 d .
H13 H 0.4258 0.8681 0.6550 0.027 Uiso 1 1 calc R
C14 C 0.5278(7) 0.9223(2) 0.6298(4) 0.0291(15) Uani 1 1 d .
H14 H 0.4493 0.9399 0.6205 0.035 Uiso 1 1 calc R
C15 C 0.6593(7) 0.9381(2) 0.6234(4) 0.0281(15) Uani 1 1 d .
H15 H 0.6721 0.9670 0.6110 0.034 Uiso 1 1 calc R
C16 C 0.7727(7) 0.9104(2) 0.6356(4) 0.0303(16) Uani 1 1 d .
H16 H 0.8623 0.9202 0.6295 0.036 Uiso 1 1 calc R
C17 C 0.7519(6) 0.8684(2) 0.6569(3) 0.0234(14) Uani 1 1 d .
H17 H 0.8290 0.8502 0.6664 0.028 Uiso 1 1 calc R
C18 C 0.4729(7) 0.7077(2) 0.7552(4) 0.0241(14) Uani 1 1 d .
C19 C 0.5113(7) 0.6746(2) 0.7053(4) 0.0246(14) Uani 1 1 d .
C20 C 0.4153(7) 0.6420(2) 0.6874(4) 0.0309(16) Uani 1 1 d .
H20 H 0.4371 0.6195 0.6549 0.037 Uiso 1 1 calc R
C21 C 0.2876(7) 0.6419(2) 0.7167(4) 0.0321(16) Uani 1 1 d .
H21 H 0.2275 0.6185 0.7071 0.039 Uiso 1 1 calc R
C22 C 0.2488(7) 0.6760(2) 0.7597(4) 0.0326(17) Uani 1 1 d .
H22 H 0.1601 0.6760 0.7763 0.039 Uiso 1 1 calc R
C23 C 0.3362(6) 0.7103(2) 0.7791(4) 0.0237(14) Uani 1 1 d .
C24 C 0.2925(8) 0.7487(2) 0.8233(5) 0.0359(17) Uani 1 1 d .
H24 H 0.3595 0.7720 0.8174 0.043 Uiso 1 1 calc R
C25 C 0.1489(9) 0.7644(3) 0.7897(6) 0.055(2) Uani 1 1 d .
H25A H 0.1492 0.7710 0.7349 0.082 Uiso 1 1 calc R
H25B H 0.1255 0.7899 0.8174 0.082 Uiso 1 1 calc R
H25C H 0.0809 0.7423 0.7955 0.082 Uiso 1 1 calc R
C26 C 0.2960(11) 0.7391(3) 0.9119(5) 0.059(3) Uani 1 1 d .
H26A H 0.2422 0.7136 0.9190 0.089 Uiso 1 1 calc R
H26B H 0.2567 0.7631 0.9374 0.089 Uiso 1 1 calc R
H26C H 0.3912 0.7347 0.9345 0.089 Uiso 1 1 calc R
C27 C 0.6537(7) 0.6752(2) 0.6739(4) 0.0276(15) Uani 1 1 d .
H27 H 0.6827 0.7055 0.6717 0.033 Uiso 1 1 calc R
C28 C 0.6458(9) 0.6575(3) 0.5916(4) 0.044(2) Uani 1 1 d .
H28A H 0.6265 0.6271 0.5923 0.066 Uiso 1 1 calc R
H28B H 0.7336 0.6623 0.5712 0.066 Uiso 1 1 calc R
H28C H 0.5723 0.6719 0.5586 0.066 Uiso 1 1 calc R
C29 C 0.7636(7) 0.6522(3) 0.7290(4) 0.0400(19) Uani 1 1 d .
H29A H 0.7700 0.6654 0.7801 0.060 Uiso 1 1 calc R
H29B H 0.8526 0.6542 0.7089 0.060 Uiso 1 1 calc R
H29C H 0.7380 0.6224 0.7330 0.060 Uiso 1 1 calc R
C30 C 0.5357(8) -0.0288(2) 0.2061(4) 0.0318(17) Uani 1 1 d .
H30A H 0.4656 -0.0074 0.1908 0.048 Uiso 1 1 calc R
H30B H 0.4911 -0.0549 0.2205 0.048 Uiso 1 1 calc R
H30C H 0.5882 -0.0345 0.1628 0.048 Uiso 1 1 calc R
C31 C 0.8362(5) 0.05589(18) 0.4077(3) 0.0136(11) Uani 1 1 d .
C32 C 0.8372(5) 0.08525(18) 0.3450(3) 0.0151(12) Uani 1 1 d .
C33 C 0.8795(6) 0.12882(19) 0.3613(3) 0.0182(12) Uani 1 1 d .
H33 H 0.8824 0.1478 0.3194 0.022 Uiso 1 1 calc R
C34 C 0.9157(6) 0.1436(2) 0.4355(4) 0.0190(13) Uani 1 1 d .
H34 H 0.9390 0.1725 0.4438 0.023 Uiso 1 1 calc R
C35 C 0.9182(5) 0.11529(18) 0.5000(3) 0.0151(12) Uani 1 1 d .
C36 C 0.8815(5) 0.07112(19) 0.4874(3) 0.0146(12) Uani 1 1 d .
C37 C 0.8881(6) 0.0426(2) 0.5528(4) 0.0202(13) Uani 1 1 d .
C38 C 0.9257(6) 0.0577(2) 0.6278(4) 0.0234(14) Uani 1 1 d .
H38 H 0.9280 0.0390 0.6705 0.028 Uiso 1 1 calc R
C39 C 0.9607(6) 0.1013(2) 0.6400(3) 0.0239(14) Uani 1 1 d .
H39 H 0.9863 0.1113 0.6909 0.029 Uiso 1 1 calc R
C40 C 0.9576(6) 0.1291(2) 0.5782(4) 0.0206(13) Uani 1 1 d .
H40 H 0.9820 0.1579 0.5877 0.025 Uiso 1 1 calc R
C41 C 0.8038(5) 0.07429(19) 0.2631(3) 0.0164(12) Uani 1 1 d .
H41 H 0.8329 0.0940 0.2272 0.020 Uiso 1 1 calc R
C42 C 0.4676(6) -0.0670(2) 0.3701(4) 0.0241(14) Uani 1 1 d .
H42 H 0.3968 -0.0499 0.3444 0.029 Uiso 1 1 calc R
C43 C 0.4312(7) -0.1024(2) 0.4118(4) 0.0267(14) Uani 1 1 d .
H43 H 0.3373 -0.1090 0.4143 0.032 Uiso 1 1 calc R
C44 C 0.5350(7) -0.1280(2) 0.4498(4) 0.0245(14) Uani 1 1 d .
H44 H 0.5126 -0.1524 0.4776 0.029 Uiso 1 1 calc R
C45 C 0.6721(7) -0.1170(2) 0.4456(4) 0.0273(15) Uani 1 1 d .
H45 H 0.7442 -0.1338 0.4708 0.033 Uiso 1 1 calc R
C46 C 0.7021(6) -0.08104(19) 0.4042(3) 0.0204(13) Uani 1 1 d .
H46 H 0.7955 -0.0735 0.4028 0.025 Uiso 1 1 calc R
C47 C 0.7230(6) 0.03770(19) 0.1483(3) 0.0154(12) Uani 1 1 d .
C48 C 0.6164(6) 0.06090(19) 0.1037(3) 0.0179(12) Uani 1 1 d .
C49 C 0.6053(6) 0.05694(19) 0.0225(3) 0.0213(13) Uani 1 1 d .
H49 H 0.5354 0.0721 -0.0082 0.026 Uiso 1 1 calc R
C50 C 0.6940(6) 0.0314(2) -0.0136(3) 0.0229(14) Uani 1 1 d .
H50 H 0.6857 0.0298 -0.0683 0.027 Uiso 1 1 calc R
C51 C 0.7972(7) 0.0077(2) 0.0316(4) 0.0252(14) Uani 1 1 d .
H51 H 0.8560 -0.0103 0.0069 0.030 Uiso 1 1 calc R
C52 C 0.8132(6) 0.01060(19) 0.1130(4) 0.0202(13) Uani 1 1 d .
C53 C 0.9265(6) -0.0149(2) 0.1627(4) 0.0219(13) Uani 1 1 d .
H53 H 0.8933 -0.0209 0.2136 0.026 Uiso 1 1 calc R
C54 C 1.0605(7) 0.0127(2) 0.1777(4) 0.0333(17) Uani 1 1 d .
H54A H 1.0924 0.0201 0.1282 0.050 Uiso 1 1 calc R
H54B H 1.1321 -0.0035 0.2089 0.050 Uiso 1 1 calc R
H54C H 1.0406 0.0385 0.2052 0.050 Uiso 1 1 calc R
C55 C 0.9613(7) -0.0578(2) 0.1265(4) 0.0339(17) Uani 1 1 d .
H55A H 0.8769 -0.0742 0.1141 0.051 Uiso 1 1 calc R
H55B H 1.0252 -0.0736 0.1633 0.051 Uiso 1 1 calc R
H55C H 1.0039 -0.0526 0.0793 0.051 Uiso 1 1 calc R
C56 C 0.5168(6) 0.09042(19) 0.1420(4) 0.0205(13) Uani 1 1 d .
H56 H 0.5262 0.0836 0.1984 0.025 Uiso 1 1 calc R
C57 C 0.5586(8) 0.1376(2) 0.1335(4) 0.0331(16) Uani 1 1 d .
H57A H 0.5513 0.1451 0.0787 0.050 Uiso 1 1 calc R
H57B H 0.6535 0.1417 0.1569 0.050 Uiso 1 1 calc R
H57C H 0.4973 0.1558 0.1595 0.050 Uiso 1 1 calc R
C58 C 0.3650(7) 0.0839(2) 0.1098(5) 0.0355(17) Uani 1 1 d .
H58A H 0.3493 0.0951 0.0571 0.053 Uiso 1 1 calc R
H58B H 0.3061 0.0989 0.1425 0.053 Uiso 1 1 calc R
H58C H 0.3432 0.0537 0.1093 0.053 Uiso 1 1 calc R
N1 N 0.5743(5) 0.74048(17) 0.7796(3) 0.0231(12) Uani 1 1 d .
N2 N 0.6240(5) 0.85275(17) 0.6643(3) 0.0231(12) Uani 1 1 d .
N3 N 0.7384(5) 0.04039(15) 0.2329(3) 0.0140(10) Uani 1 1 d .
N4 N 0.6019(5) -0.05614(15) 0.3655(3) 0.0169(10) Uani 1 1 d .
O1 O 0.7697(4) 0.81361(14) 0.8009(2) 0.0250(10) Uani 1 1 d .
O2 O 0.9535(5) 0.87108(15) 0.8256(3) 0.0323(11) Uani 1 1 d .
H2 H 0.8916 0.8566 0.8010 0.048 Uiso 1 1 calc R
O3 O 0.7950(4) 0.01623(12) 0.3986(2) 0.0175(9) Uani 1 1 d .
O4 O 0.8548(5) 0.00056(13) 0.5416(3) 0.0255(10) Uani 1 1 d .
H4A H 0.8730 -0.0126 0.5832 0.038 Uiso 1 1 calc R
Pd1 Pd 0.60246(5) 0.794467(15) 0.71720(3) 0.02110(14) Uani 1 1 d .
Pd2 Pd 0.66592(4) -0.007097(14) 0.29871(3) 0.01526(12) Uani 1 1 d .

loop_
_atom_site_aniso_label
_atom_site_aniso_U_11
_atom_site_aniso_U_22
_atom_site_aniso_U_33
_atom_site_aniso_U_23
_atom_site_aniso_U_13
_atom_site_aniso_U_12
C1 0.037(4) 0.030(4) 0.030(4) 0.003(3) -0.012(3) -0.011(3)
C2 0.011(3) 0.026(3) 0.020(3) -0.003(3) -0.003(2) 0.002(2)
C3 0.029(4) 0.028(4) 0.022(3) 0.000(3) -0.006(3) -0.005(3)
C4 0.042(4) 0.029(4) 0.032(4) 0.009(3) -0.009(3) -0.012(3)
C5 0.046(5) 0.032(4) 0.027(4) 0.003(3) -0.013(3) -0.003(3)
C6 0.025(3) 0.027(3) 0.021(3) -0.004(3) -0.006(3) 0.000(3)
C7 0.015(3) 0.031(4) 0.024(3) -0.004(3) 0.000(2) 0.002(3)
C8 0.013(3) 0.032(4) 0.024(3) 0.002(3) 0.000(2) 0.003(2)
C9 0.019(3) 0.039(4) 0.043(4) -0.003(3) -0.001(3) -0.008(3)
C10 0.028(4) 0.053(5) 0.031(4) -0.002(3) -0.011(3) -0.010(3)
C11 0.037(4) 0.039(4) 0.031(4) 0.002(3) -0.013(3) -0.001(3)
C12 0.027(4) 0.027(4) 0.026(3) 0.001(3) -0.005(3) -0.004(3)
C13 0.012(3) 0.034(4) 0.022(3) 0.002(3) 0.001(2) -0.002(2)
C14 0.024(3) 0.028(4) 0.036(4) 0.003(3) 0.009(3) 0.007(3)
C15 0.021(3) 0.025(3) 0.038(4) 0.002(3) 0.002(3) -0.002(3)
C16 0.017(3) 0.036(4) 0.037(4) 0.008(3) -0.003(3) -0.007(3)
C17 0.011(3) 0.040(4) 0.018(3) 0.005(3) -0.003(2) 0.002(3)
C18 0.027(3) 0.021(3) 0.023(3) -0.001(3) -0.006(3) -0.004(3)
C19 0.021(3) 0.023(3) 0.027(3) 0.004(3) -0.007(3) 0.001(3)
C20 0.034(4) 0.026(4) 0.030(4) -0.004(3) -0.005(3) -0.008(3)
C21 0.022(3) 0.033(4) 0.039(4) -0.004(3) -0.007(3) -0.013(3)
C22 0.018(3) 0.041(4) 0.037(4) 0.007(3) -0.006(3) -0.010(3)
C23 0.013(3) 0.031(4) 0.026(3) 0.008(3) -0.004(2) -0.006(2)
C24 0.035(4) 0.023(4) 0.051(5) 0.000(3) 0.010(4) -0.002(3)
C25 0.043(5) 0.047(5) 0.077(7) 0.002(5) 0.020(5) 0.018(4)
C26 0.072(7) 0.065(6) 0.041(5) -0.009(4) 0.008(5) -0.001(5)
C27 0.026(3) 0.028(4) 0.027(4) -0.001(3) -0.003(3) -0.003(3)
C28 0.042(5) 0.056(5) 0.034(4) -0.007(4) 0.006(4) -0.002(4)
C29 0.023(4) 0.055(5) 0.040(4) -0.001(4) -0.006(3) 0.008(3)
C30 0.041(4) 0.029(4) 0.022(3) 0.005(3) -0.011(3) -0.018(3)
C31 0.001(2) 0.024(3) 0.016(3) -0.003(2) 0.000(2) -0.002(2)
C32 0.004(2) 0.023(3) 0.016(3) -0.002(2) -0.006(2) 0.000(2)
C33 0.010(3) 0.025(3) 0.018(3) 0.002(2) -0.004(2) -0.003(2)
C34 0.008(3) 0.023(3) 0.026(3) -0.003(3) 0.003(2) -0.001(2)
C35 0.002(2) 0.023(3) 0.019(3) -0.005(2) -0.002(2) 0.001(2)
C36 0.002(2) 0.025(3) 0.016(3) -0.003(2) 0.001(2) 0.003(2)
C37 0.006(3) 0.032(3) 0.022(3) -0.001(3) -0.001(2) -0.003(2)
C38 0.015(3) 0.040(4) 0.015(3) 0.001(3) -0.001(2) -0.001(3)
C39 0.008(3) 0.051(4) 0.011(3) -0.012(3) -0.004(2) 0.002(3)
C40 0.014(3) 0.024(3) 0.024(3) -0.009(3) 0.001(2) 0.000(2)
C41 0.006(3) 0.022(3) 0.020(3) 0.001(2) -0.001(2) -0.001(2)
C42 0.017(3) 0.023(3) 0.031(4) 0.000(3) -0.001(3) -0.002(2)
C43 0.020(3) 0.029(4) 0.032(4) -0.009(3) 0.006(3) -0.007(3)
C44 0.032(4) 0.023(3) 0.021(3) 0.002(3) 0.014(3) -0.006(3)
C45 0.018(3) 0.031(4) 0.032(4) 0.006(3) -0.001(3) 0.003(3)
C46 0.013(3) 0.025(3) 0.023(3) -0.002(3) 0.003(2) -0.001(2)
C47 0.011(3) 0.022(3) 0.013(3) -0.001(2) 0.002(2) -0.003(2)
C48 0.012(3) 0.022(3) 0.018(3) -0.001(2) -0.003(2) -0.001(2)
C49 0.017(3) 0.024(3) 0.020(3) 0.000(3) -0.008(2) -0.002(2)
C50 0.022(3) 0.036(4) 0.009(3) -0.006(3) -0.004(2) -0.002(3)
C51 0.021(3) 0.034(4) 0.021(3) -0.005(3) -0.001(3) -0.002(3)
C52 0.016(3) 0.023(3) 0.020(3) -0.001(3) -0.001(2) -0.003(2)
C53 0.014(3) 0.031(4) 0.021(3) 0.006(3) 0.001(2) 0.003(2)
C54 0.015(3) 0.052(5) 0.031(4) 0.005(3) -0.005(3) 0.003(3)
C55 0.029(4) 0.027(4) 0.045(4) 0.006(3) 0.002(3) 0.009(3)
C56 0.014(3) 0.025(3) 0.021(3) -0.001(3) -0.006(2) 0.002(2)
C57 0.033(4) 0.028(4) 0.036(4) -0.001(3) -0.005(3) 0.003(3)
C58 0.017(3) 0.039(4) 0.050(5) -0.007(4) 0.000(3) 0.002(3)
N1 0.018(3) 0.025(3) 0.025(3) -0.001(2) -0.002(2) 0.000(2)
N2 0.019(3) 0.031(3) 0.019(3) 0.002(2) 0.000(2) -0.002(2)
N3 0.005(2) 0.025(3) 0.011(2) -0.0013(19) -0.0008(18) -0.0009(18)
N4 0.008(2) 0.021(3) 0.020(3) -0.003(2) -0.0040(19) -0.0048(18)
O1 0.020(2) 0.029(2) 0.024(2) 0.0046(19) -0.0071(18) -0.0044(18)
O2 0.026(3) 0.038(3) 0.030(3) 0.004(2) -0.008(2) -0.013(2)
O3 0.017(2) 0.018(2) 0.016(2) 0.0004(16) -0.0049(16) -0.0067(16)
O4 0.026(2) 0.028(3) 0.021(2) 0.0117(18) -0.0044(19) -0.0055(19)
Pd1 0.0156(2) 0.0246(3) 0.0217(3) 0.00194(19) -0.00382(18) -0.00390(18)
Pd2 0.0096(2) 0.0197(2) 0.0155(2) 0.00011(18) -0.00276(16) -0.00446(17)

loop_
_atom_type_symbol
_atom_type_description
_atom_type_scat_dispersion_real
_atom_type_scat_dispersion_imag
_atom_type_scat_source
C C 0.0033 0.0016 'International Tables Vol C Tables 4.2.6.8 and 6.1.1.4'
H H 0.0000 0.0000 'International Tables Vol C Tables 4.2.6.8 and 6.1.1.4'
N N 0.0061 0.0033 'International Tables Vol C Tables 4.2.6.8 and 6.1.1.4'
O O 0.0106 0.0060 'International Tables Vol C Tables 4.2.6.8 and 6.1.1.4'
Pd Pd -0.9988 1.0072 'International Tables Vol C Tables 4.2.6.8 and 6.1.1.4'

loop_
_geom_angle_atom_site_label_1
_geom_angle_atom_site_label_2
_geom_angle_atom_site_label_3
_geom_angle
O1 C2 C3 122.7(5)
O1 C2 C7 118.3(5)
C3 C2 C7 119.0(6)
C2 C3 C12 125.4(6)
C2 C3 C4 118.7(6)
C12 C3 C4 115.9(6)
C5 C4 C3 122.6(7)
C4 C5 C6 120.3(6)
C11 C6 C5 122.2(6)
C11 C6 C7 118.5(6)
C5 C6 C7 119.2(6)
C6 C7 C8 119.1(6)
C6 C7 C2 120.1(6)
C8 C7 C2 120.7(6)
O2 C8 C9 119.3(6)
O2 C8 C7 121.5(5)
C9 C8 C7 119.2(6)
C10 C9 C8 120.8(7)
C11 C10 C9 121.6(7)
C10 C11 C6 120.7(7)
N1 C12 C3 130.5(6)
N2 C13 C14 122.7(6)
C15 C14 C13 118.3(6)
C14 C15 C16 118.9(6)
C17 C16 C15 119.4(6)
N2 C17 C16 122.2(6)
C19 C18 C23 122.1(6)
C19 C18 N1 118.3(6)
C23 C18 N1 119.5(6)
C20 C19 C18 116.9(6)
C20 C19 C27 122.3(6)
C18 C19 C27 120.8(6)
C21 C20 C19 121.4(7)
C22 C21 C20 120.4(6)
C21 C22 C23 122.2(7)
C22 C23 C18 116.4(6)
C22 C23 C24 122.6(6)
C18 C23 C24 121.0(6)
C23 C24 C25 111.2(6)
C23 C24 C26 111.6(6)
C25 C24 C26 110.5(7)
C28 C27 C29 111.5(6)
C28 C27 C19 112.0(6)
C29 C27 C19 111.4(6)
O3 C31 C32 123.5(5)
O3 C31 C36 118.2(5)
C32 C31 C36 118.3(5)
C31 C32 C33 119.3(5)
C31 C32 C41 124.6(5)
C33 C32 C41 116.0(5)
C34 C33 C32 122.5(6)
C33 C34 C35 120.2(6)
C34 C35 C40 122.1(5)
C34 C35 C36 119.9(5)
C40 C35 C36 118.0(5)
C37 C36 C35 119.4(5)
C37 C36 C31 121.0(5)
C35 C36 C31 119.6(5)
O4 C37 C38 119.6(6)
O4 C37 C36 120.1(5)
C38 C37 C36 120.4(6)
C37 C38 C39 120.0(6)
C40 C39 C38 120.8(5)
C39 C40 C35 121.4(6)
N3 C41 C32 128.2(5)
N4 C42 C43 122.2(6)
C44 C43 C42 119.4(6)
C45 C44 C43 118.6(6)
C46 C45 C44 119.5(6)
N4 C46 C45 122.6(6)
C52 C47 C48 121.7(5)
C52 C47 N3 118.3(5)
C48 C47 N3 120.0(5)
C49 C48 C47 117.7(5)
C49 C48 C56 120.3(5)
C47 C48 C56 121.9(5)
C50 C49 C48 121.8(6)
C49 C50 C51 119.8(6)
C52 C51 C50 120.8(6)
C51 C52 C47 118.2(6)
C51 C52 C53 121.1(6)
C47 C52 C53 120.7(5)
C55 C53 C52 113.9(5)
C55 C53 C54 109.4(5)
C52 C53 C54 109.5(5)
C58 C56 C48 113.0(5)
C58 C56 C57 110.2(5)
C48 C56 C57 110.4(5)
C12 N1 C18 112.8(5)
C12 N1 Pd1 122.8(4)
C18 N1 Pd1 124.1(4)
C13 N2 C17 118.4(6)
C13 N2 Pd1 120.1(4)
C17 N2 Pd1 120.3(4)
C41 N3 C47 115.7(5)
C41 N3 Pd2 123.2(4)
C47 N3 Pd2 121.0(4)
C42 N4 C46 117.6(5)
C42 N4 Pd2 125.0(4)
C46 N4 Pd2 117.2(4)
C2 O1 Pd1 127.1(4)
C31 O3 Pd2 124.2(3)
N1 Pd1 C1 92.7(2)
N1 Pd1 N2 173.7(2)
C1 Pd1 N2 90.1(2)
N1 Pd1 O1 90.73(18)
C1 Pd1 O1 176.1(2)
N2 Pd1 O1 86.75(18)
C30 Pd2 N3 91.6(2)
C30 Pd2 N4 89.5(2)
N3 Pd2 N4 177.37(18)
C30 Pd2 O3 177.5(3)
N3 Pd2 O3 89.65(16)
N4 Pd2 O3 89.37(16)

loop_
_geom_bond_atom_site_label_1
_geom_bond_atom_site_label_2
_geom_bond_distance
C1 Pd1 2.030(6)
C2 O1 1.318(7)
C2 C3 1.400(9)
C2 C7 1.438(8)
C3 C12 1.431(8)
C3 C4 1.432(9)
C4 C5 1.350(9)
C5 C6 1.406(10)
C6 C11 1.400(9)
C6 C7 1.426(9)
C7 C8 1.429(9)
C8 O2 1.339(7)
C8 C9 1.380(9)
C9 C10 1.370(10)
C10 C11 1.365(10)
C12 N1 1.305(8)
C13 N2 1.326(8)
C13 C14 1.396(9)
C14 C15 1.371(9)
C15 C16 1.383(9)
C16 C17 1.371(9)
C17 N2 1.340(8)
C18 C19 1.408(9)
C18 C23 1.423(9)
C18 N1 1.435(8)
C19 C20 1.379(9)
C19 C27 1.527(9)
C20 C21 1.378(10)
C21 C22 1.363(10)
C22 C23 1.370(9)
C23 C24 1.495(9)
C24 C25 1.510(11)
C24 C26 1.539(11)
C27 C28 1.505(9)
C27 C29 1.509(9)
C30 Pd2 2.016(6)
C31 O3 1.294(6)
C31 C32 1.406(8)
C31 C36 1.460(7)
C32 C33 1.427(8)
C32 C41 1.441(8)
C33 C34 1.354(8)
C34 C35 1.407(8)
C35 C40 1.413(8)
C35 C36 1.422(8)
C36 C37 1.421(8)
C37 O4 1.348(7)
C37 C38 1.373(8)
C38 C39 1.401(9)
C39 C40 1.360(9)
C41 N3 1.299(7)
C42 N4 1.345(8)
C42 C43 1.376(9)
C43 C44 1.376(9)
C44 C45 1.371(9)
C45 C46 1.367(9)
C46 N4 1.346(7)
C47 C52 1.394(8)
C47 C48 1.401(8)
C47 N3 1.438(7)
C48 C49 1.386(8)
C48 C56 1.525(8)
C49 C50 1.362(9)
C50 C51 1.392(9)
C51 C52 1.385(9)
C52 C53 1.521(8)
C53 C55 1.517(9)
C53 C54 1.541(9)
C56 C58 1.510(8)
C56 C57 1.527(9)
N1 Pd1 2.018(5)
N2 Pd1 2.040(5)
N3 Pd2 2.024(5)
N4 Pd2 2.037(5)
O1 Pd1 2.108(4)
O3 Pd2 2.117(4)
